data_2009021
loop_
_publ_author_name
'Hua, Duy H.'
'Chen, Yi'
'Sin, Hong-Sig'
'Robinson, Paul D.'
'Meyers, Cal Y.'
'Perchellet, Elisabeth M.'
'Perchellet, Jean-Pierre'
'Chiang, Peter K.'
'Biellmann, Jean-Francois'

_publ_section_title
;
 6,7,8,9-Tetrahydro-3-methyl-1<i>H</i>-pyrano[4,3-<i>b</i>]quinolin-1-one
;
_journal_issue 10
_journal_name_full 'Acta Crystallographica Section C'
_journal_page_first 1698
_journal_page_last 1701
_journal_paper_doi 10.1107/S0108270199007301
_journal_volume 55
_journal_year 1999
_chemical_formula_moiety 'C13 H13 N O2'
_chemical_formula_sum 'C13 H13 N O2'
_chemical_formula_weight 215.24
_chemical_name_systematic
;
6,7,8,9-Tetrahydro-3-methyl-1H-pyrano[4,3-b]quinoline-1-one
;
_space_group_IT_number 2
_symmetry_cell_setting triclinic
_symmetry_space_group_name_Hall '-P 1'
_symmetry_space_group_name_H-M 'P -1'
_cell_angle_alpha 92.436(10)
_cell_angle_beta 117.023(8)
_cell_angle_gamma 81.610(9)
_cell_formula_units_Z 2
_cell_length_a 7.6535(9)
_cell_length_b 10.8255(10)
_cell_length_c 7.4067(9)
_cell_measurement_reflns_used 25
_cell_measurement_temperature 296
_cell_measurement_theta_max 12.1
_cell_measurement_theta_min 10.2
_cell_volume 540.62(11)
_computing_cell_refinement 'MSC/AFC Diffractometer Control Software'
_computing_data_collection
;MSC/AFC Diffractometer Control Software (Molecular Structure Corporation,
 1996)
;
_computing_data_reduction 'TEXSAN  (Molecular Structure Corporation, 1997)'
_computing_molecular_graphics 'ORTEP  (Johnson, 1965)'
_computing_publication_material 'TEXSAN, SHELXL97 and PLATON (Spek, 1990)'
_computing_structure_refinement 'TEXSAN and SHELXL97 (Sheldrick, 1997)'
_computing_structure_solution 'SHELXS97 (Sheldrick, 1990)'
_diffrn_ambient_temperature 296
_diffrn_measured_fraction_theta_full 0.999
_diffrn_measured_fraction_theta_max 0.999
_diffrn_measurement_device_type 'Rigaku AFC-5S'
_diffrn_measurement_method '\w/2\q (2\% min^-1^ in \w)'
_diffrn_radiation_monochromator graphite
_diffrn_radiation_source 'X-ray tube'
_diffrn_radiation_type 'Mo K\a'
_diffrn_radiation_wavelength 0.71069
_diffrn_reflns_av_R_equivalents 0.029
_diffrn_reflns_av_sigmaI/netI 0.045
_diffrn_reflns_limit_h_max 9
_diffrn_reflns_limit_h_min 0
_diffrn_reflns_limit_k_max 12
_diffrn_reflns_limit_k_min -12
_diffrn_reflns_limit_l_max 7
_diffrn_reflns_limit_l_min -8
_diffrn_reflns_number 2065
_diffrn_reflns_theta_full 25.04
_diffrn_reflns_theta_max 25.04
_diffrn_reflns_theta_min 1.90
_diffrn_standards_decay_% 0.80
_diffrn_standards_interval_count 100
_diffrn_standards_number 3
_exptl_absorpt_coefficient_mu 0.090
_exptl_absorpt_correction_type none
_exptl_crystal_colour colorless
_exptl_crystal_density_diffrn 1.322
_exptl_crystal_density_meas ?
_exptl_crystal_description 'irregular fragment'
_exptl_crystal_F_000 228
_exptl_crystal_size_max 0.28
_exptl_crystal_size_mid 0.25
_exptl_crystal_size_min 0.17
_refine_diff_density_max 0.13
_refine_diff_density_min -0.14
_refine_ls_extinction_method none
_refine_ls_goodness_of_fit_ref 1.02
_refine_ls_hydrogen_treatment constr
_refine_ls_matrix_type full
_refine_ls_number_parameters 146
_refine_ls_number_reflns 1910
_refine_ls_number_restraints 0
_refine_ls_restrained_S_all 1.02
_refine_ls_R_factor_all 0.125
_refine_ls_R_factor_gt 0.038
_refine_ls_shift/su_max 0.001
_refine_ls_shift/su_mean 0.000
_refine_ls_structure_factor_coef Fsqd
_refine_ls_weighting_details 'w = 1/[\s^2^(Fo^2^)+(0.0475P)^2^+0.0809P] where P=(Fo^2^+2Fc^2^)/3'
_refine_ls_weighting_scheme calc
_refine_ls_wR_factor_ref 0.127
_reflns_number_gt 873
_reflns_number_total 1910
_reflns_threshold_expression I>2\s(I)
_cod_data_source_file fg1560.cif
_cod_data_source_block default
_cod_depositor_comments
;
The following automatic conversions were performed:

'_exptl_crystal_density_meas' value 'not measured' was changed to '?'
- the value is perceived as not measured.

Automatic conversion script
Id: cif_fix_values 3008 2015-01-20 13:52:24Z robertas 
;
_cod_original_cell_volume 540.62(10)
_cod_database_code 2009021

loop_
_symmetry_equiv_pos_as_xyz
'x, y, z'
'-x, -y, -z'

loop_
_atom_site_label
_atom_site_fract_x
_atom_site_fract_y
_atom_site_fract_z
_atom_site_U_iso_or_equiv
_atom_site_adp_type
_atom_site_calc_flag
_atom_site_refinement_flags
_atom_site_occupancy
_atom_site_disorder_assembly
_atom_site_disorder_group
_atom_site_type_symbol
C1 .2678(4) .6380(2) .1424(4) .0521(7) Uani d . 1 . . C
O2 .2435(2) .72127(15) .2777(3) .0564(5) Uani d . 1 . . O
C3 .2146(4) .6840(2) .4378(4) .0502(6) Uani d . 1 . . C
C4 .2101(4) .5658(2) .4686(4) .0539(7) Uani d . 1 . . C
C4a .2325(3) .4711(2) .3358(4) .0476(6) Uani d . 1 . . C
N5 .2253(3) .3511(2) .3706(3) .0594(6) Uani d . 1 . . N
C5a .2465(4) .2657(2) .2429(4) .0555(7) Uani d . 1 . . C
C6 .2332(5) .1336(2) .2860(5) .0815(10) Uani d . 1 . . C
C7 .3094(5) .0362(2) .1769(5) .0776(9) Uani d . 1 . . C
C8 .2276(4) .0742(3) -.0434(5) .0753(9) Uani d . 1 . . C
C9 .2983(4) .1939(2) -.0628(4) .0630(8) Uani d . 1 . . C
C9a .2744(3) .2942(2) .0749(4) .0501(7) Uani d . 1 . . C
C10 .2829(3) .4173(2) .0458(4) .0495(6) Uani d . 1 . . C
C10a .2612(3) .5077(2) .1742(3) .0430(6) Uani d . 1 . . C
O11 .2904(3) .68089(17) .0082(3) .0777(7) Uani d . 1 . . O
C12 .1939(4) .7934(2) .5587(4) .0706(8) Uani d . 1 . . C
H4 .1921 .5432 .5782 .065 Uiso calc R 1 . . H
H6a .0959 .1264 .2474 .098 Uiso calc R 1 . . H
H6b .3081 .1163 .4308 .098 Uiso calc R 1 . . H
H7a .4530 .0265 .2404 .093 Uiso calc R 1 . . H
H7b .2703 -.0435 .1870 .093 Uiso calc R 1 . . H
H8a .0840 .0860 -.1060 .090 Uiso calc R 1 . . H
H8b .2705 .0084 -.1136 .090 Uiso calc R 1 . . H
H9a .4371 .1760 -.0320 .076 Uiso calc R 1 . . H
H9b .2248 .2250 -.2021 .076 Uiso calc R 1 . . H
H10 .3035 .4400 -.0619 .059 Uiso calc R 1 . . H
H12a .0768 .8497 .4763 .106 Uiso calc R 1 . . H
H12b .3079 .8357 .6035 .106 Uiso calc R 1 . . H
H12c .1835 .7654 .6743 .106 Uiso calc R 1 . . H

loop_
_atom_site_aniso_label
_atom_site_aniso_U_11
_atom_site_aniso_U_22
_atom_site_aniso_U_33
_atom_site_aniso_U_12
_atom_site_aniso_U_13
_atom_site_aniso_U_23
C1 .0554(17) .0477(15) .0584(17) -.0068(12) .0303(15) .0003(14)
O2 .0696(13) .0450(10) .0625(11) -.0072(8) .0370(10) -.0029(9)
C3 .0493(16) .0535(16) .0464(16) -.0061(12) .0208(14) -.0019(13)
C4 .0568(18) .0647(18) .0449(15) -.0057(13) .0277(14) .0034(13)
C4a .0467(16) .0438(14) .0538(17) -.0034(12) .0245(14) .0047(12)
N5 .0729(16) .0495(13) .0667(15) -.0039(11) .0418(14) .0065(11)
C5a .0522(17) .0454(15) .0744(19) -.0028(12) .0337(15) .0079(13)
C6 .099(3) .0495(17) .115(3) -.0109(16) .064(2) .0081(17)
C7 .077(2) .0409(15) .121(3) -.0097(14) .049(2) -.0001(17)
C8 .066(2) .0520(17) .107(3) -.0134(14) .0384(19) -.0184(17)
C9 .0601(18) .0553(17) .071(2) -.0067(13) .0293(16) -.0134(14)
C9a .0439(16) .0442(15) .0626(18) -.0043(12) .0250(14) -.0016(13)
C10 .0467(16) .0526(15) .0526(16) -.0029(12) .0260(14) .0050(12)
C10a .0391(14) .0448(14) .0466(15) -.0024(10) .0212(13) .0035(12)
O11 .1187(18) .0582(12) .0873(15) -.0139(11) .0723(14) .0066(10)
C12 .079(2) .0651(19) .0634(19) -.0080(15) .0304(17) -.0142(15)

loop_
_atom_type_symbol
_atom_type_description
_atom_type_scat_dispersion_real
_atom_type_scat_dispersion_imag
_atom_type_scat_source
C C 0.0033 0.0016 'International Tables Vol C Tables 4.2.6.8 and 6.1.1.4'
H H 0.0000 0.0000 'International Tables Vol C Tables 4.2.6.8 and 6.1.1.4'
N N 0.0061 0.0033 'International Tables Vol C Tables 4.2.6.8 and 6.1.1.4'
O O 0.0106 0.0060 'International Tables Vol C Tables 4.2.6.8 and 6.1.1.4'

loop_
_geom_angle_atom_site_label_1
_geom_angle_atom_site_label_2
_geom_angle_atom_site_label_3
_geom_angle
_geom_angle_publ_flag
O11 C1 O2 116.7(2) yes
N5 C5a C9a 123.8(2) yes
C8 C7 C6 110.4(2) yes
C3 C4 C4a 121.1(2) yes
C7 C8 C9 110.4(2) yes
C1 O2 C3 122.31(19) no
C5a N5 C4a 117.7(2) no
O11 C1 C10a 126.5(2) no
O2 C1 C10a 116.8(2) no
C4 C3 O2 121.3(2) no
C4 C3 C12 128.3(3) no
O2 C3 C12 110.5(2) no
N5 C4a C10a 122.4(2) no
N5 C4a C4 119.5(2) no
C10a C4a C4 118.1(2) no
N5 C5a C6 115.6(2) no
C9a C5a C6 120.6(2) no
C5a C6 C7 114.0(2) no
C9a C9 C8 113.3(2) no
C10 C9a C5a 116.7(2) no
C10 C9a C9 121.9(2) no
C5a C9a C9 121.4(2) no
C9a C10 C10a 121.0(2) no
C10 C10a C4a 118.4(2) no
C10 C10a C1 121.1(2) no
C4a C10a C1 120.5(2) no
C3 C4 H4 119.5 no
C4a C4 H4 119.5 no
C5a C6 H6a 108.7 no
C7 C6 H6a 108.7 no
C5a C6 H6b 108.7 no
C7 C6 H6b 108.7 no
H6a C6 H6b 107.6 no
C8 C7 H7a 109.6 no
C6 C7 H7a 109.6 no
C8 C7 H7b 109.6 no
C6 C7 H7b 109.6 no
H7a C7 H7b 108.1 no
C7 C8 H8a 109.6 no
C9 C8 H8a 109.6 no
C7 C8 H8b 109.6 no
C9 C8 H8b 109.6 no
H8a C8 H8b 108.1 no
C9a C9 H9a 108.9 no
C8 C9 H9a 108.9 no
C9a C9 H9b 108.9 no
C8 C9 H9b 108.9 no
H9a C9 H9b 107.7 no
C9a C10 H10 119.5 no
C10a C10 H10 119.5 no
C3 C12 H12a 109.5 no
C3 C12 H12b 109.5 no
H12a C12 H12b 109.5 no
C3 C12 H12c 109.5 no
H12a C12 H12c 109.5 no
H12b C12 H12c 109.5 no

loop_
_geom_bond_atom_site_label_1
_geom_bond_atom_site_label_2
_geom_bond_site_symmetry_2
_geom_bond_distance
_geom_bond_publ_flag
O11 C1 . 1.206(3) yes
C3 C4 . 1.318(3) yes
N5 C4a . 1.349(3) yes
C3 C12 . 1.488(3) yes
O2 C3 . 1.387(3) yes
C4 C4a . 1.436(3) yes
N5 C5a . 1.341(3) yes
C1 C10a . 1.451(3) yes
O2 C1 . 1.376(3) no
C4a C10a . 1.394(3) no
C5a C9a . 1.408(3) no
C5a C6 . 1.506(3) no
C6 C7 . 1.510(3) no
C7 C8 . 1.509(4) no
C8 C9 . 1.512(3) no
C9 C9a . 1.507(3) no
C9a C10 . 1.374(3) no
C10 C10a . 1.381(3) no
C4 H4 . .9300 no
C6 H6a . .9700 no
C6 H6b . .9700 no
C7 H7a . .9700 no
C7 H7b . .9700 no
C8 H8a . .9700 no
C8 H8b . .9700 no
C9 H9a . .9700 no
C9 H9b . .9700 no
C10 H10 . .9300 no
C12 H12a . .9600 no
C12 H12b . .9600 no
C12 H12c . .9600 no

loop_
_geom_torsion_atom_site_label_1
_geom_torsion_atom_site_label_2
_geom_torsion_atom_site_label_3
_geom_torsion_atom_site_label_4
_geom_torsion
_geom_torsion_publ_flag
C3 O2 C1 O11 179.5(2) no
C3 O2 C1 C10a 0.2(3) no
C1 O2 C3 C4 0.4(3) no
C1 O2 C3 C12 179.8(2) no
O2 C3 C4 C4a -0.8(4) no
C12 C3 C4 C4a 179.9(3) no
C5a N5 C4a C10a -0.2(3) no
C5a N5 C4a C4 179.9(2) no
C3 C4 C4a N5 -179.4(2) no
C3 C4 C4a C10a 0.6(4) no
C4a N5 C5a C9a -0.4(4) no
C4a N5 C5a C6 -178.8(2) no
N5 C5a C6 C7 -164.9(3) no
C9a C5a C6 C7 16.7(4) no
C5a C6 C7 C8 -46.7(3) no
C6 C7 C8 C9 63.0(3) no
C7 C8 C9 C9a -47.8(3) no
N5 C5a C9a C10 1.1(4) no
C6 C5a C9a C10 179.4(2) no
N5 C5a C9a C9 179.7(2) no
C6 C5a C9a C9 -2.0(4) no
C8 C9 C9a C10 -163.6(2) no
C8 C9 C9a C5a 17.8(4) no
C5a C9a C10 C10a -1.2(3) no
C9 C9a C10 C10a -179.8(2) no
C9a C10 C10a C4a 0.6(3) no
C9a C10 C10a C1 -179.3(2) no
N5 C4a C10a C10 0.0(3) no
C4 C4a C10a C10 180.0(2) no
N5 C4a C10a C1 180.0(2) no
C4 C4a C10a C1 -0.1(3) no
O11 C1 C10a C10 0.4(4) no
O2 C1 C10a C10 179.6(2) no
O11 C1 C10a C4a -179.5(2) no
O2 C1 C10a C4a -0.3(3) no

loop_
_cod_related_entry_id
_cod_related_entry_database
_cod_related_entry_code
1 ChemSpider 11377398
